data_4026476
loop_
_publ_author_name
'Takuya Hashimoto'
'Hidenori Kimura'
'Hiroki Nakatsu'
'Keiji Maruoka'

_publ_section_title
;
 Synthetic Application and Structural Elucidation of Axially Chiral
 Dicarboxylic Acid: Asymmetric Mannich-type Reaction with Diazoacetate,
 (Diazomethyl)phosphonate, and (Diazomethyl)sulfone
;
_journal_name_full 'Journal of Organic Chemistry'
_journal_page_first 6030
_journal_page_last 6037
_journal_paper_doi 10.1021/jo2005999
_journal_volume 76
_journal_year 2011
_chemical_absolute_configuration rm
_chemical_formula_moiety 'C57 H62 Cl4 N2 O4'
_chemical_formula_sum 'C57 H62 Cl4 N2 O4'
_chemical_formula_weight 980.94
_space_group_IT_number 4
_symmetry_cell_setting monoclinic
_symmetry_Int_Tables_number 4
_symmetry_space_group_name_Hall 'P 2yb'
_symmetry_space_group_name_H-M 'P 1 21 1'
_atom_sites_solution_hydrogens geom
_atom_sites_solution_primary direct
_atom_sites_solution_secondary difmap
_cell_angle_alpha 90.0000
_cell_angle_beta 93.6506(12)
_cell_angle_gamma 90.0000
_cell_formula_units_Z 2
_cell_length_a 9.14269(17)
_cell_length_b 9.68223(18)
_cell_length_c 30.1893(6)
_cell_measurement_reflns_used 24656
_cell_measurement_temperature 123
_cell_measurement_theta_max 68.26
_cell_measurement_theta_min 4.41
_cell_volume 2666.98(9)
_computing_cell_refinement 'RAPID AUTO'
_computing_data_collection 'RAPID AUTO (Rigaku, ????)'
_computing_data_reduction 'RAPID AUTO'
_computing_molecular_graphics 'CrystalStructure 4.0'
_computing_publication_material 'CrystalStructure 4.0 (Rigaku, 2010)'
_computing_structure_refinement 'SHELXL97 (Sheldrick, 2008)'
_computing_structure_solution 'SIR2004 (Burla, et al., 2005)'
_diffrn_ambient_temperature 123
_diffrn_detector_area_resol_mean 5.000
_diffrn_measured_fraction_theta_full 0.998
_diffrn_measured_fraction_theta_max 0.998
_diffrn_measurement_device_type 'Rigaku R-AXIS RAPID'
_diffrn_measurement_method \w
_diffrn_radiation_type 'Cu K\a'
_diffrn_radiation_wavelength 1.54187
_diffrn_reflns_av_R_equivalents 0.0717
_diffrn_reflns_limit_h_max 10
_diffrn_reflns_limit_h_min -11
_diffrn_reflns_limit_k_max 11
_diffrn_reflns_limit_k_min -11
_diffrn_reflns_limit_l_max 36
_diffrn_reflns_limit_l_min -36
_diffrn_reflns_number 31027
_diffrn_reflns_theta_full 68.25
_diffrn_reflns_theta_max 68.25
_diffrn_standards_number 0
_exptl_absorpt_coefficient_mu 2.377
_exptl_absorpt_correction_T_max 0.788
_exptl_absorpt_correction_T_min 0.647
_exptl_absorpt_correction_type multi-scan
_exptl_absorpt_process_details 'ABSCOR (Rigaku, 1995)'
_exptl_crystal_colour colorless
_exptl_crystal_density_diffrn 1.221
_exptl_crystal_description block
_exptl_crystal_F_000 1036.00
_exptl_crystal_size_max 0.100
_exptl_crystal_size_mid 0.100
_exptl_crystal_size_min 0.100
_refine_diff_density_max 1.190
_refine_diff_density_min -0.740
_refine_ls_abs_structure_details 'Flack, H. D. (1983), Acta Cryst. A39, 876-881.  4367 Friedel Pairs'
_refine_ls_abs_structure_Flack 0.05(3)
_refine_ls_extinction_method none
_refine_ls_goodness_of_fit_ref 1.041
_refine_ls_hydrogen_treatment mixed
_refine_ls_number_parameters 613
_refine_ls_number_reflns 9542
_refine_ls_number_restraints 1
_refine_ls_R_factor_gt 0.0749
_refine_ls_shift/su_max 0.000
_refine_ls_structure_factor_coef Fsqd
_refine_ls_weighting_details 'w = 1/[\s^2^(Fo^2^)+(0.1360P)^2^+2.2330P] where P=(Fo^2^+2Fc^2^)/3'
_refine_ls_weighting_scheme calc
_refine_ls_wR_factor_ref 0.2198
_reflns_number_gt 8884
_reflns_number_total 9542
_reflns_threshold_expression F>2.0\s(F)
_cod_data_source_file jo2005999_si_001.cif
_cod_data_source_block 0624-2
_cod_database_code 4026476

loop_
_symmetry_equiv_pos_site_id
_symmetry_equiv_pos_as_xyz
1 +X,+Y,+Z
2 -X,1/2+Y,-Z

loop_
_atom_site_label
_atom_site_type_symbol
_atom_site_fract_x
_atom_site_fract_y
_atom_site_fract_z
_atom_site_U_iso_or_equiv
_atom_site_adp_type
_atom_site_occupancy
_atom_site_symmetry_multiplicity
_atom_site_calc_flag
_atom_site_refinement_flags
Cl(1) Cl -0.35650(19) -0.0201(2) 0.89578(5) 0.0776(5) Uani 1.0 2 d .
Cl(2) Cl -0.11715(19) 0.2917(3) 0.55558(8) 0.1071(8) Uani 1.0 2 d .
Cl(3) Cl -0.0142(4) 0.5022(4) 0.61636(13) 0.1787(19) Uani 1.0 2 d .
Cl(4) Cl -0.2230(4) 0.2331(4) 0.93213(17) 0.187(2) Uani 1.0 2 d .
O(1) O 0.0581(4) 0.0934(3) 0.66529(9) 0.0365(7) Uani 1.0 2 d .
O(2) O 0.2256(3) 0.1145(3) 0.72167(8) 0.0327(6) Uani 1.0 2 d .
O(3) O 0.3957(3) -0.0116(3) 0.77466(10) 0.0331(6) Uani 1.0 2 d .
O(4) O 0.4043(3) -0.1830(4) 0.82321(9) 0.0380(7) Uani 1.0 2 d .
N(1) N -0.1126(4) 0.2366(4) 0.71757(13) 0.0397(8) Uani 1.0 2 d .
N(2) N -0.3843(4) 0.3868(4) 0.80951(13) 0.0421(9) Uani 1.0 2 d .
C(1) C 0.2682(4) -0.3304(4) 0.69961(11) 0.0224(7) Uani 1.0 2 d .
C(2) C -0.0384(4) -0.1984(4) 0.73762(11) 0.0248(7) Uani 1.0 2 d .
C(3) C 0.3584(5) -0.2400(4) 0.63042(12) 0.0281(8) Uani 1.0 2 d .
C(4) C 0.2110(4) -0.1966(4) 0.70744(11) 0.0220(7) Uani 1.0 2 d .
C(5) C 0.1663(4) 0.0494(4) 0.68857(11) 0.0250(8) Uani 1.0 2 d .
C(6) C 0.3173(4) 0.0014(4) 0.60530(10) 0.0238(7) Uani 1.0 2 d .
C(7) C 0.2082(4) 0.0167(5) 0.57059(11) 0.0294(8) Uani 1.0 2 d .
C(8) C 0.4407(4) 0.0855(4) 0.60673(10) 0.0236(7) Uani 1.0 2 d .
C(9) C -0.1322(4) -0.1739(4) 0.77317(12) 0.0280(8) Uani 1.0 2 d .
C(10) C 0.4563(4) 0.1840(4) 0.57304(11) 0.0269(8) Uani 1.0 2 d .
C(11) C 0.1709(4) -0.1332(4) 0.78700(11) 0.0249(7) Uani 1.0 2 d .
C(12) C 0.2525(5) -0.4428(4) 0.72881(12) 0.0282(8) Uani 1.0 2 d .
C(13) C 0.3514(4) 0.2002(4) 0.53779(11) 0.0262(8) Uani 1.0 2 d .
C(14) C 0.3442(4) -0.3514(4) 0.66030(11) 0.0257(7) Uani 1.0 2 d .
C(15) C -0.1018(4) -0.2396(4) 0.69639(12) 0.0292(8) Uani 1.0 2 d .
C(16) C 0.1151(4) -0.1755(4) 0.74600(11) 0.0237(7) Uani 1.0 2 d .
C(17) C 0.0767(4) -0.1066(4) 0.82214(12) 0.0290(8) Uani 1.0 2 d .
C(18) C 0.2286(4) -0.0904(4) 0.67811(11) 0.0230(7) Uani 1.0 2 d .
C(19) C 0.1330(5) -0.0425(5) 0.86532(11) 0.0316(9) Uani 1.0 2 d .
C(20) C 0.3028(4) -0.1116(4) 0.63851(11) 0.0228(7) Uani 1.0 2 d .
C(21) C -0.2515(5) -0.2541(5) 0.68930(14) 0.0363(9) Uani 1.0 2 d .
C(22) C 0.1361(5) 0.1006(5) 0.86862(14) 0.0399(10) Uani 1.0 2 d .
C(23) C 0.3800(6) -0.5929(5) 0.68070(15) 0.0436(11) Uani 1.0 2 d .
C(24) C -0.3436(5) -0.2268(5) 0.72421(15) 0.0394(10) Uani 1.0 2 d .
C(25) C 0.3345(4) -0.1108(4) 0.79629(11) 0.0284(8) Uani 1.0 2 d .
C(26) C -0.2148(5) 0.1540(5) 0.73451(13) 0.0345(9) Uani 1.0 2 d .
C(27) C -0.2864(4) -0.1880(4) 0.76447(13) 0.0316(8) Uani 1.0 2 d .
C(28) C -0.3004(5) 0.3388(5) 0.77938(15) 0.0379(9) Uani 1.0 2 d .
C(29) C 0.3706(5) 0.3077(5) 0.50088(12) 0.0332(8) Uani 1.0 2 d .
C(30) C 0.2276(4) 0.1148(5) 0.53774(11) 0.0296(8) Uani 1.0 2 d .
C(31) C 0.3991(5) -0.4849(5) 0.65154(13) 0.0358(9) Uani 1.0 2 d .
C(32) C 0.0743(5) -0.0744(5) 0.56799(14) 0.0399(10) Uani 1.0 2 d .
C(33) C 0.5614(5) 0.0704(5) 0.64276(12) 0.0328(9) Uani 1.0 2 d .
C(34) C 0.3079(5) -0.5700(4) 0.71968(14) 0.0387(10) Uani 1.0 2 d .
C(35) C 0.1735(5) -0.1244(5) 0.90269(14) 0.0405(10) Uani 1.0 2 d .
C(36) C 0.0885(6) 0.1917(5) 0.82955(14) 0.0456(11) Uani 1.0 2 d .
C(37) C -0.1026(6) 0.3693(5) 0.73043(18) 0.0510(12) Uani 1.0 2 d .
C(38) C 0.1783(6) 0.1626(6) 0.90893(14) 0.0480(11) Uani 1.0 2 d .
C(39) C -0.3076(5) 0.1990(4) 0.76436(13) 0.0337(9) Uani 1.0 2 d .
C(40) C -0.1936(6) 0.4223(5) 0.76061(19) 0.0529(13) Uani 1.0 2 d .
C(41) C 0.3093(6) 0.2526(6) 0.45586(13) 0.0470(11) Uani 1.0 2 d .
C(42) C 0.1668(7) -0.2807(6) 0.89959(15) 0.0514(13) Uani 1.0 2 d .
C(43) C 0.2175(6) -0.0582(6) 0.94265(14) 0.0496(12) Uani 1.0 2 d .
C(44) C -0.5017(6) 0.3091(6) 0.82905(16) 0.0515(12) Uani 1.0 2 d .
C(45) C -0.4633(8) 0.5238(6) 0.86744(17) 0.0630(15) Uani 1.0 2 d .
C(46) C 0.2214(7) 0.0849(7) 0.94616(15) 0.0564(14) Uani 1.0 2 d .
C(47) C 0.5294(6) 0.3451(6) 0.49696(16) 0.0508(13) Uani 1.0 2 d .
C(48) C 0.2846(7) 0.4386(5) 0.51163(15) 0.0476(11) Uani 1.0 2 d .
C(49) C 0.0175(7) 0.3427(6) 0.59692(17) 0.0569(13) Uani 1.0 2 d .
C(50) C -0.3739(8) 0.5269(6) 0.8283(3) 0.0686(17) Uani 1.0 2 d .
C(51) C 0.2698(9) 0.1531(8) 0.99095(18) 0.0768(19) Uani 1.0 2 d .
C(52) C -0.5803(8) 0.4243(9) 0.8538(2) 0.079(2) Uani 1.0 2 d .
C(53) C 0.1620(11) 0.1275(13) 1.02348(19) 0.111(4) Uani 1.0 2 d .
C(54) C -0.2008(9) 0.0633(10) 0.9242(4) 0.099(3) Uani 1.0 2 d .
C(55) C 0.294(3) 0.3045(13) 0.9864(3) 0.209(10) Uani 1.0 2 d .
C(56) C 0.4194(10) 0.0922(18) 1.0073(3) 0.152(6) Uani 1.0 2 d .
C(57) C -0.0703(5) -0.1304(4) 0.81470(13) 0.0307(8) Uani 1.0 2 d .
H(1) H 0.345(6) 0.022(6) 0.7553(16) 0.031(13) Uiso 1.0 2 d .
H(2) H -0.031(7) 0.202(7) 0.7019(18) 0.058(16) Uiso 1.0 2 d .
H(3) H 0.4078 -0.2546 0.6041 0.0337 Uiso 1.0 2 calc R
H(4) H 0.5410 0.2411 0.5744 0.0323 Uiso 1.0 2 calc R
H(5) H 0.2027 -0.4297 0.7552 0.0338 Uiso 1.0 2 calc R
H(6) H -0.0406 -0.2579 0.6728 0.0351 Uiso 1.0 2 calc R
H(7) H -0.2927 -0.2824 0.6611 0.0435 Uiso 1.0 2 calc R
H(8) H 0.4157 -0.6824 0.6743 0.0523 Uiso 1.0 2 calc R
H(9) H -0.4467 -0.2359 0.7192 0.0473 Uiso 1.0 2 calc R
H(10) H -0.2214 0.0606 0.7250 0.0414 Uiso 1.0 2 calc R
H(11) H -0.3500 -0.1697 0.7875 0.0379 Uiso 1.0 2 calc R
H(12) H 0.1538 0.1243 0.5143 0.0355 Uiso 1.0 2 calc R
H(13) H 0.4495 -0.5005 0.6254 0.0430 Uiso 1.0 2 calc R
H(14) H 0.0785 -0.1375 0.5934 0.0479 Uiso 1.0 2 calc R
H(15) H 0.0712 -0.1279 0.5404 0.0479 Uiso 1.0 2 calc R
H(16) H -0.0138 -0.0169 0.5685 0.0479 Uiso 1.0 2 calc R
H(17) H 0.6382 0.1386 0.6383 0.0393 Uiso 1.0 2 calc R
H(18) H 0.6029 -0.0228 0.6417 0.0393 Uiso 1.0 2 calc R
H(19) H 0.5215 0.0855 0.6717 0.0393 Uiso 1.0 2 calc R
H(20) H 0.2974 -0.6438 0.7400 0.0464 Uiso 1.0 2 calc R
H(21) H 0.0991 0.2889 0.8382 0.0547 Uiso 1.0 2 calc R
H(22) H -0.0142 0.1726 0.8203 0.0547 Uiso 1.0 2 calc R
H(23) H 0.1499 0.1725 0.8048 0.0547 Uiso 1.0 2 calc R
H(24) H -0.0314 0.4274 0.7184 0.0612 Uiso 1.0 2 calc R
H(25) H 0.1777 0.2605 0.9111 0.0576 Uiso 1.0 2 calc R
H(26) H -0.3778 0.1376 0.7754 0.0405 Uiso 1.0 2 calc R
H(27) H -0.1848 0.5167 0.7690 0.0635 Uiso 1.0 2 calc R
H(28) H 0.2060 0.2276 0.4578 0.0564 Uiso 1.0 2 calc R
H(29) H 0.3650 0.1709 0.4478 0.0564 Uiso 1.0 2 calc R
H(30) H 0.3175 0.3242 0.4332 0.0564 Uiso 1.0 2 calc R
H(31) H 0.1335 -0.3077 0.8693 0.0617 Uiso 1.0 2 calc R
H(32) H 0.0980 -0.3160 0.9205 0.0617 Uiso 1.0 2 calc R
H(33) H 0.2644 -0.3192 0.9069 0.0617 Uiso 1.0 2 calc R
H(34) H 0.2454 -0.1126 0.9680 0.0595 Uiso 1.0 2 calc R
H(35) H -0.4618 0.2372 0.8498 0.0617 Uiso 1.0 2 calc R
H(36) H -0.5680 0.2655 0.8059 0.0617 Uiso 1.0 2 calc R
H(37) H -0.4050 0.4913 0.8942 0.0756 Uiso 1.0 2 calc R
H(38) H -0.5043 0.6161 0.8734 0.0756 Uiso 1.0 2 calc R
H(39) H 0.5706 0.3806 0.5255 0.0610 Uiso 1.0 2 calc R
H(40) H 0.5367 0.4161 0.4741 0.0610 Uiso 1.0 2 calc R
H(41) H 0.5840 0.2629 0.4888 0.0610 Uiso 1.0 2 calc R
H(42) H 0.1813 0.4150 0.5142 0.0571 Uiso 1.0 2 calc R
H(43) H 0.2927 0.5063 0.4878 0.0571 Uiso 1.0 2 calc R
H(44) H 0.3251 0.4779 0.5397 0.0571 Uiso 1.0 2 calc R
H(45) H 0.0191 0.2759 0.6218 0.0683 Uiso 1.0 2 calc R
H(46) H 0.1150 0.3408 0.5844 0.0683 Uiso 1.0 2 calc R
H(47) H -0.4129 0.5959 0.8064 0.0823 Uiso 1.0 2 calc R
H(48) H -0.2708 0.5504 0.8371 0.0823 Uiso 1.0 2 calc R
H(49) H -0.6567 0.4689 0.8339 0.0942 Uiso 1.0 2 calc R
H(50) H -0.6265 0.3866 0.8800 0.0942 Uiso 1.0 2 calc R
H(51) H 0.1461 0.0279 1.0262 0.1332 Uiso 1.0 2 calc R
H(52) H 0.0693 0.1725 1.0138 0.1332 Uiso 1.0 2 calc R
H(53) H 0.1978 0.1650 1.0523 0.1332 Uiso 1.0 2 calc R
H(54) H -0.1808 0.0183 0.9534 0.1186 Uiso 1.0 2 calc R
H(55) H -0.1139 0.0491 0.9067 0.1186 Uiso 1.0 2 calc R
H(56) H 0.3675 0.3210 0.9648 0.2509 Uiso 1.0 2 calc R
H(57) H 0.3283 0.3430 1.0152 0.2509 Uiso 1.0 2 calc R
H(58) H 0.2015 0.3490 0.9762 0.2509 Uiso 1.0 2 calc R
H(59) H 0.4108 -0.0083 1.0101 0.1822 Uiso 1.0 2 calc R
H(60) H 0.4502 0.1321 1.0362 0.1822 Uiso 1.0 2 calc R
H(61) H 0.4923 0.1140 0.9859 0.1822 Uiso 1.0 2 calc R
H(62) H -0.1326 -0.1172 0.8384 0.0368 Uiso 1.0 2 calc R

loop_
_atom_site_aniso_label
_atom_site_aniso_U_11
_atom_site_aniso_U_22
_atom_site_aniso_U_33
_atom_site_aniso_U_12
_atom_site_aniso_U_13
_atom_site_aniso_U_23
Cl(1) 0.0765(10) 0.0897(12) 0.0686(9) 0.0099(9) 0.0193(7) 0.0066(8)
Cl(2) 0.0599(9) 0.1094(16) 0.1488(18) 0.0103(10) -0.0187(11) -0.0493(15)
Cl(3) 0.166(3) 0.119(2) 0.236(4) 0.081(2) -0.100(3) -0.114(3)
Cl(4) 0.126(3) 0.110(3) 0.315(5) 0.0411(18) -0.057(3) -0.096(3)
O(1) 0.0421(16) 0.0307(15) 0.0378(14) 0.0123(13) 0.0100(12) 0.0024(12)
O(2) 0.0425(16) 0.0214(13) 0.0354(13) 0.0007(12) 0.0107(11) -0.0018(11)
O(3) 0.0260(14) 0.0341(15) 0.0398(15) -0.0043(12) 0.0072(12) -0.0016(13)
O(4) 0.0288(13) 0.0485(18) 0.0370(14) 0.0057(13) 0.0042(11) 0.0067(14)
N(1) 0.0333(19) 0.0324(19) 0.054(2) 0.0088(15) 0.0102(16) 0.0011(16)
N(2) 0.042(2) 0.0298(18) 0.057(3) 0.0032(16) 0.0207(17) 0.0020(16)
C(1) 0.0228(16) 0.0188(16) 0.0257(16) -0.0006(13) 0.0033(13) -0.0015(13)
C(2) 0.0255(17) 0.0216(16) 0.0282(17) 0.0021(14) 0.0087(13) 0.0022(13)
C(3) 0.0338(19) 0.0243(18) 0.0272(17) -0.0012(15) 0.0100(14) -0.0025(14)
C(4) 0.0221(16) 0.0204(16) 0.0241(15) -0.0012(14) 0.0060(12) -0.0008(13)
C(5) 0.0294(18) 0.0181(17) 0.0288(17) 0.0025(14) 0.0118(14) 0.0037(13)
C(6) 0.0288(18) 0.0220(17) 0.0217(15) 0.0025(14) 0.0089(13) 0.0020(14)
C(7) 0.0264(18) 0.033(2) 0.0296(17) -0.0026(16) 0.0057(14) -0.0006(15)
C(8) 0.0248(17) 0.0247(17) 0.0214(15) 0.0017(14) 0.0029(13) -0.0013(13)
C(9) 0.0258(18) 0.0232(18) 0.0363(18) -0.0019(15) 0.0122(14) 0.0013(15)
C(10) 0.0261(18) 0.0289(19) 0.0262(16) -0.0046(15) 0.0060(14) 0.0007(14)
C(11) 0.0245(18) 0.0217(17) 0.0297(17) 0.0013(14) 0.0101(14) 0.0019(13)
C(12) 0.034(2) 0.0201(18) 0.0307(17) -0.0043(15) 0.0072(15) 0.0030(14)
C(13) 0.0327(19) 0.0247(17) 0.0221(16) 0.0028(15) 0.0086(13) 0.0019(13)
C(14) 0.0283(18) 0.0215(18) 0.0279(17) 0.0010(14) 0.0070(14) -0.0011(14)
C(15) 0.0288(19) 0.0244(17) 0.0353(19) 0.0001(15) 0.0083(15) 0.0003(15)
C(16) 0.0214(16) 0.0192(16) 0.0316(17) 0.0007(14) 0.0094(13) 0.0032(14)
C(17) 0.0274(18) 0.0285(19) 0.0319(18) 0.0000(15) 0.0097(15) -0.0001(15)
C(18) 0.0230(17) 0.0216(17) 0.0252(16) -0.0011(14) 0.0091(13) -0.0006(13)
C(19) 0.034(2) 0.040(3) 0.0222(17) 0.0042(17) 0.0078(14) -0.0021(15)
C(20) 0.0262(17) 0.0216(17) 0.0211(15) 0.0000(14) 0.0052(13) 0.0009(13)
C(21) 0.0277(19) 0.035(2) 0.046(3) -0.0059(17) -0.0004(16) 0.0020(18)
C(22) 0.039(3) 0.046(3) 0.036(2) -0.0005(19) 0.0085(17) -0.0098(19)
C(23) 0.064(3) 0.0196(19) 0.048(3) 0.0111(19) 0.012(2) -0.0017(17)
C(24) 0.0257(19) 0.032(3) 0.060(3) -0.0037(17) 0.0022(18) 0.0040(19)
C(25) 0.0265(18) 0.0310(19) 0.0286(18) 0.0008(15) 0.0086(14) -0.0081(15)
C(26) 0.037(2) 0.0256(19) 0.041(2) 0.0023(16) -0.0013(16) 0.0003(16)
C(27) 0.0247(18) 0.0269(19) 0.045(2) 0.0019(16) 0.0143(15) 0.0048(16)
C(28) 0.030(2) 0.031(2) 0.053(3) 0.0004(16) 0.0081(17) 0.0016(18)
C(29) 0.039(2) 0.034(2) 0.0263(17) 0.0052(18) 0.0060(15) 0.0105(16)
C(30) 0.0285(19) 0.034(2) 0.0260(16) 0.0022(16) 0.0016(14) 0.0036(15)
C(31) 0.046(3) 0.0261(19) 0.0370(19) 0.0056(18) 0.0154(17) -0.0066(16)
C(32) 0.035(3) 0.046(3) 0.038(2) -0.0098(19) -0.0008(17) 0.0069(19)
C(33) 0.037(2) 0.035(2) 0.0258(16) -0.0047(17) -0.0002(15) 0.0029(15)
C(34) 0.055(3) 0.0189(18) 0.043(3) 0.0033(17) 0.0084(19) 0.0039(16)
C(35) 0.038(3) 0.050(3) 0.034(2) 0.006(2) 0.0153(17) -0.0017(18)
C(36) 0.063(3) 0.035(3) 0.038(3) 0.001(2) 0.000(2) -0.0036(18)
C(37) 0.048(3) 0.035(3) 0.073(4) -0.006(2) 0.028(3) -0.008(3)
C(38) 0.065(3) 0.048(3) 0.033(2) -0.003(3) 0.011(2) -0.010(2)
C(39) 0.036(2) 0.0257(19) 0.039(2) 0.0005(16) 0.0004(16) 0.0008(15)
C(40) 0.053(3) 0.028(3) 0.083(4) -0.009(2) 0.037(3) -0.010(3)
C(41) 0.065(3) 0.050(3) 0.0262(19) -0.005(3) 0.0017(19) 0.0089(19)
C(42) 0.072(4) 0.047(3) 0.036(3) 0.013(3) 0.016(3) 0.015(2)
C(43) 0.055(3) 0.066(4) 0.030(2) 0.008(3) 0.0121(19) 0.010(2)
C(44) 0.045(3) 0.062(4) 0.050(3) -0.004(3) 0.017(2) 0.005(3)
C(45) 0.093(5) 0.049(3) 0.049(3) 0.019(3) 0.016(3) 0.005(3)
C(46) 0.070(4) 0.066(4) 0.033(3) -0.002(3) 0.009(3) -0.008(3)
C(47) 0.045(3) 0.060(3) 0.048(3) -0.009(3) 0.0060(19) 0.030(3)
C(48) 0.070(4) 0.035(3) 0.039(3) 0.006(3) 0.005(2) 0.0097(19)
C(49) 0.064(4) 0.059(4) 0.048(3) 0.015(3) 0.009(3) 0.014(3)
C(50) 0.079(4) 0.035(3) 0.096(5) 0.009(3) 0.042(4) -0.007(3)
C(51) 0.113(6) 0.080(5) 0.037(3) -0.014(4) -0.002(3) -0.004(3)
C(52) 0.075(5) 0.103(6) 0.062(4) 0.006(4) 0.040(3) -0.010(4)
C(53) 0.125(7) 0.170(10) 0.039(3) 0.018(7) 0.015(4) -0.035(5)
C(54) 0.078(5) 0.086(6) 0.135(7) 0.012(5) 0.028(5) -0.007(5)
C(55) 0.43(3) 0.112(9) 0.075(6) -0.099(13) -0.080(10) -0.018(6)
C(56) 0.087(6) 0.308(18) 0.059(4) 0.001(8) -0.011(4) -0.079(7)
C(57) 0.0286(19) 0.031(2) 0.0347(19) 0.0031(15) 0.0177(15) 0.0011(15)

loop_
_atom_type_symbol
_atom_type_description
_atom_type_scat_dispersion_real
_atom_type_scat_dispersion_imag
_atom_type_scat_source
C C 0.0181 0.0091
;
International Tables for Crystallography
(1992, Vol. C, Tables 4.2.6.8 and 6.1.1.4)
;
H H 0.0000 0.0000
;
International Tables for Crystallography
(1992, Vol. C, Table 6.1.1.4)
;
Cl Cl 0.3639 0.7018
;
International Tables for Crystallography
(1992, Vol. C, Tables 4.2.6.8 and 6.1.1.4)
;
N N 0.0311 0.0180
;
International Tables for Crystallography
(1992, Vol. C, Tables 4.2.6.8 and 6.1.1.4)
;
O O 0.0492 0.0322
;
International Tables for Crystallography
(1992, Vol. C, Tables 4.2.6.8 and 6.1.1.4)
;

loop_
_geom_angle_atom_site_label_1
_geom_angle_atom_site_label_2
_geom_angle_atom_site_label_3
_geom_angle
_geom_angle_publ_flag
C(26) N(1) C(37) 119.4(4) yes
C(28) N(2) C(44) 124.9(4) yes
C(28) N(2) C(50) 124.6(5) yes
C(44) N(2) C(50) 110.5(5) yes
C(4) C(1) C(12) 123.0(4) yes
C(4) C(1) C(14) 118.2(3) yes
C(12) C(1) C(14) 118.8(4) yes
C(9) C(2) C(15) 118.7(4) yes
C(9) C(2) C(16) 118.0(3) yes
C(15) C(2) C(16) 123.3(4) yes
C(14) C(3) C(20) 121.8(4) yes
C(1) C(4) C(16) 119.2(3) yes
C(1) C(4) C(18) 121.0(4) yes
C(16) C(4) C(18) 119.5(3) yes
O(1) C(5) O(2) 123.7(4) yes
O(1) C(5) C(18) 118.9(3) yes
O(2) C(5) C(18) 117.4(3) yes
C(7) C(6) C(8) 119.8(3) yes
C(7) C(6) C(20) 119.1(4) yes
C(8) C(6) C(20) 120.9(3) yes
C(6) C(7) C(30) 119.1(4) yes
C(6) C(7) C(32) 120.8(4) yes
C(30) C(7) C(32) 120.1(4) yes
C(6) C(8) C(10) 119.6(3) yes
C(6) C(8) C(33) 121.4(3) yes
C(10) C(8) C(33) 118.9(4) yes
C(2) C(9) C(27) 118.5(4) yes
C(2) C(9) C(57) 119.4(4) yes
C(27) C(9) C(57) 122.0(4) yes
C(8) C(10) C(13) 122.1(4) yes
C(16) C(11) C(17) 121.0(4) yes
C(16) C(11) C(25) 121.0(3) yes
C(17) C(11) C(25) 118.0(3) yes
C(1) C(12) C(34) 121.0(4) yes
C(10) C(13) C(29) 121.5(4) yes
C(10) C(13) C(30) 116.8(4) yes
C(29) C(13) C(30) 121.7(3) yes
C(1) C(14) C(3) 119.3(4) yes
C(1) C(14) C(31) 118.8(4) yes
C(3) C(14) C(31) 121.8(4) yes
C(2) C(15) C(21) 121.2(4) yes
C(2) C(16) C(4) 117.0(3) yes
C(2) C(16) C(11) 120.8(4) yes
C(4) C(16) C(11) 122.2(3) yes
C(11) C(17) C(19) 121.8(4) yes
C(11) C(17) C(57) 118.6(4) yes
C(19) C(17) C(57) 119.4(4) yes
C(4) C(18) C(5) 118.4(3) yes
C(4) C(18) C(20) 121.0(4) yes
C(5) C(18) C(20) 120.7(3) yes
C(17) C(19) C(22) 118.5(4) yes
C(17) C(19) C(35) 121.3(4) yes
C(22) C(19) C(35) 120.0(4) yes
C(3) C(20) C(6) 119.6(4) yes
C(3) C(20) C(18) 118.8(4) yes
C(6) C(20) C(18) 121.6(3) yes
C(15) C(21) C(24) 119.8(4) yes
C(19) C(22) C(36) 121.4(4) yes
C(19) C(22) C(38) 119.8(4) yes
C(36) C(22) C(38) 118.7(5) yes
C(31) C(23) C(34) 119.9(4) yes
C(21) C(24) C(27) 120.7(4) yes
O(3) C(25) O(4) 122.1(4) yes
O(3) C(25) C(11) 117.4(3) yes
O(4) C(25) C(11) 120.5(4) yes
N(1) C(26) C(39) 122.7(4) yes
C(9) C(27) C(24) 121.1(4) yes
N(2) C(28) C(39) 122.6(4) yes
N(2) C(28) C(40) 121.6(5) yes
C(39) C(28) C(40) 115.7(4) yes
C(13) C(29) C(41) 110.7(4) yes
C(13) C(29) C(47) 111.9(4) yes
C(13) C(29) C(48) 108.7(4) yes
C(41) C(29) C(47) 108.3(4) yes
C(41) C(29) C(48) 108.1(4) yes
C(47) C(29) C(48) 109.0(4) yes
C(7) C(30) C(13) 122.7(4) yes
C(14) C(31) C(23) 120.6(4) yes
C(12) C(34) C(23) 120.8(4) yes
C(19) C(35) C(42) 120.3(4) yes
C(19) C(35) C(43) 118.6(5) yes
C(42) C(35) C(43) 121.2(5) yes
N(1) C(37) C(40) 121.1(5) yes
C(22) C(38) C(46) 121.5(5) yes
C(26) C(39) C(28) 120.0(4) yes
C(28) C(40) C(37) 121.0(5) yes
C(35) C(43) C(46) 121.7(5) yes
N(2) C(44) C(52) 101.5(5) yes
C(50) C(45) C(52) 102.5(5) yes
C(38) C(46) C(43) 118.3(5) yes
C(38) C(46) C(51) 121.9(6) yes
C(43) C(46) C(51) 119.8(5) yes
Cl(2) C(49) Cl(3) 112.0(4) yes
N(2) C(50) C(45) 105.3(5) yes
C(46) C(51) C(53) 110.4(7) yes
C(46) C(51) C(55) 112.0(6) yes
C(46) C(51) C(56) 108.4(7) yes
C(53) C(51) C(55) 109.8(9) yes
C(53) C(51) C(56) 110.1(7) yes
C(55) C(51) C(56) 105.9(11) yes
C(44) C(52) C(45) 104.8(6) yes
Cl(1) C(54) Cl(4) 114.1(5) yes
C(9) C(57) C(17) 122.1(4) yes

loop_
_geom_bond_atom_site_label_1
_geom_bond_atom_site_label_2
_geom_bond_distance
_geom_bond_publ_flag
Cl(1) C(54) 1.805(9) yes
Cl(2) C(49) 1.767(6) yes
Cl(3) C(49) 1.684(7) yes
Cl(4) C(54) 1.676(10) yes
O(1) C(5) 1.251(5) yes
O(2) C(5) 1.273(5) yes
O(3) C(25) 1.307(5) yes
O(4) C(25) 1.221(5) yes
N(1) C(26) 1.354(6) yes
N(1) C(37) 1.344(6) yes
N(2) C(28) 1.312(6) yes
N(2) C(44) 1.465(7) yes
N(2) C(50) 1.471(7) yes
C(1) C(4) 1.423(5) yes
C(1) C(12) 1.414(5) yes
C(1) C(14) 1.427(5) yes
C(2) C(9) 1.435(5) yes
C(2) C(15) 1.397(5) yes
C(2) C(16) 1.428(5) yes
C(3) C(14) 1.418(6) yes
C(3) C(20) 1.370(6) yes
C(4) C(16) 1.515(5) yes
C(4) C(18) 1.373(5) yes
C(5) C(18) 1.510(5) yes
C(6) C(7) 1.408(5) yes
C(6) C(8) 1.389(5) yes
C(6) C(20) 1.496(5) yes
C(7) C(30) 1.393(6) yes
C(7) C(32) 1.506(6) yes
C(8) C(10) 1.408(5) yes
C(8) C(33) 1.506(5) yes
C(9) C(27) 1.425(5) yes
C(9) C(57) 1.407(6) yes
C(10) C(13) 1.395(5) yes
C(11) C(16) 1.371(5) yes
C(11) C(17) 1.432(6) yes
C(11) C(25) 1.519(5) yes
C(12) C(34) 1.366(6) yes
C(13) C(29) 1.543(6) yes
C(13) C(30) 1.402(6) yes
C(14) C(31) 1.418(6) yes
C(15) C(21) 1.379(6) yes
C(17) C(19) 1.504(5) yes
C(17) C(57) 1.368(6) yes
C(18) C(20) 1.427(5) yes
C(19) C(22) 1.389(7) yes
C(19) C(35) 1.409(6) yes
C(21) C(24) 1.415(7) yes
C(22) C(36) 1.514(7) yes
C(22) C(38) 1.390(7) yes
C(23) C(31) 1.385(6) yes
C(23) C(34) 1.403(7) yes
C(24) C(27) 1.346(6) yes
C(26) C(39) 1.349(6) yes
C(28) C(39) 1.428(6) yes
C(28) C(40) 1.414(7) yes
C(29) C(41) 1.532(6) yes
C(29) C(47) 1.508(7) yes
C(29) C(48) 1.537(7) yes
C(35) C(42) 1.517(8) yes
C(35) C(43) 1.402(7) yes
C(37) C(40) 1.372(8) yes
C(38) C(46) 1.389(7) yes
C(43) C(46) 1.389(9) yes
C(44) C(52) 1.544(10) yes
C(45) C(50) 1.480(10) yes
C(45) C(52) 1.479(10) yes
C(46) C(51) 1.544(8) yes
C(51) C(53) 1.457(11) yes
C(51) C(55) 1.490(15) yes
C(51) C(56) 1.541(13) yes

loop_
_geom_torsion_atom_site_label_1
_geom_torsion_atom_site_label_2
_geom_torsion_atom_site_label_3
_geom_torsion_atom_site_label_4
_geom_torsion
_geom_torsion_publ_flag
_geom_torsion_site_symmetry_1
_geom_torsion_site_symmetry_2
_geom_torsion_site_symmetry_3
_geom_torsion_site_symmetry_4
C(26) N(1) C(37) C(40) 0.4(7) no 0_1 0_0 0_0 0_0
C(37) N(1) C(26) C(39) -0.6(7) no 0_1 0_0 0_0 0_0
C(28) N(2) C(44) C(52) -168.6(5) no 0_1 0_0 0_0 0_0
C(44) N(2) C(28) C(39) -4.7(7) no 0_1 0_0 0_0 0_0
C(44) N(2) C(28) C(40) 177.1(5) no 0_1 0_0 0_0 0_0
C(28) N(2) C(50) C(45) -167.1(5) no 0_1 0_0 0_0 0_0
C(50) N(2) C(28) C(39) 175.5(5) no 0_1 0_0 0_0 0_0
C(50) N(2) C(28) C(40) -2.7(7) no 0_1 0_0 0_0 0_0
C(44) N(2) C(50) C(45) 13.1(6) no 0_1 0_0 0_0 0_0
C(50) N(2) C(44) C(52) 11.1(6) no 0_1 0_0 0_0 0_0
C(4) C(1) C(12) C(34) 179.2(4) no 0_1 0_0 0_0 0_0
C(12) C(1) C(4) C(16) -6.6(5) no 0_1 0_0 0_0 0_0
C(12) C(1) C(4) C(18) -179.8(4) no 0_1 0_0 0_0 0_0
C(4) C(1) C(14) C(3) -0.7(5) no 0_1 0_0 0_0 0_0
C(4) C(1) C(14) C(31) -178.6(4) no 0_1 0_0 0_0 0_0
C(14) C(1) C(4) C(16) 173.0(3) no 0_1 0_0 0_0 0_0
C(14) C(1) C(4) C(18) -0.2(5) no 0_1 0_0 0_0 0_0
C(12) C(1) C(14) C(3) 178.9(4) no 0_1 0_0 0_0 0_0
C(12) C(1) C(14) C(31) 1.0(5) no 0_1 0_0 0_0 0_0
C(14) C(1) C(12) C(34) -0.4(6) no 0_1 0_0 0_0 0_0
C(9) C(2) C(15) C(21) 1.2(6) no 0_1 0_0 0_0 0_0
C(15) C(2) C(9) C(27) -2.1(6) no 0_1 0_0 0_0 0_0
C(15) C(2) C(9) C(57) -179.1(4) no 0_1 0_0 0_0 0_0
C(9) C(2) C(16) C(4) -177.6(3) no 0_1 0_0 0_0 0_0
C(9) C(2) C(16) C(11) 0.9(6) no 0_1 0_0 0_0 0_0
C(16) C(2) C(9) C(27) 176.1(4) no 0_1 0_0 0_0 0_0
C(16) C(2) C(9) C(57) -0.9(6) no 0_1 0_0 0_0 0_0
C(15) C(2) C(16) C(4) 0.6(6) no 0_1 0_0 0_0 0_0
C(15) C(2) C(16) C(11) 179.0(4) no 0_1 0_0 0_0 0_0
C(16) C(2) C(15) C(21) -176.9(4) no 0_1 0_0 0_0 0_0
C(14) C(3) C(20) C(6) -178.4(4) no 0_1 0_0 0_0 0_0
C(14) C(3) C(20) C(18) -0.1(4) no 0_1 0_0 0_0 0_0
C(20) C(3) C(14) C(1) 0.9(6) no 0_1 0_0 0_0 0_0
C(20) C(3) C(14) C(31) 178.8(4) no 0_1 0_0 0_0 0_0
C(1) C(4) C(16) C(2) -88.3(4) no 0_1 0_0 0_0 0_0
C(1) C(4) C(16) C(11) 93.3(5) no 0_1 0_0 0_0 0_0
C(1) C(4) C(18) C(5) -179.5(3) no 0_1 0_0 0_0 0_0
C(1) C(4) C(18) C(20) 1.0(5) no 0_1 0_0 0_0 0_0
C(16) C(4) C(18) C(5) 7.4(5) no 0_1 0_0 0_0 0_0
C(16) C(4) C(18) C(20) -172.2(3) no 0_1 0_0 0_0 0_0
C(18) C(4) C(16) C(2) 85.1(4) no 0_1 0_0 0_0 0_0
C(18) C(4) C(16) C(11) -93.4(5) no 0_1 0_0 0_0 0_0
O(3) C(5) C(18) C(4) -110.3(4) no 0_1 0_0 0_0 0_0
O(3) C(5) C(18) C(20) 69.3(5) no 0_1 0_0 0_0 0_0
O(4) C(5) C(18) C(4) 68.0(5) no 0_1 0_0 0_0 0_0
O(4) C(5) C(18) C(20) -112.5(4) no 0_1 0_0 0_0 0_0
C(7) C(6) C(8) C(10) -0.9(6) no 0_1 0_0 0_0 0_0
C(7) C(6) C(8) C(33) -178.7(4) no 0_1 0_0 0_0 0_0
C(8) C(6) C(7) C(30) 1.1(6) no 0_1 0_0 0_0 0_0
C(8) C(6) C(7) C(32) 179.2(4) no 0_1 0_0 0_0 0_0
C(7) C(6) C(20) C(3) 88.1(5) no 0_1 0_0 0_0 0_0
C(7) C(6) C(20) C(18) -90.1(5) no 0_1 0_0 0_0 0_0
C(20) C(6) C(7) C(30) -175.0(4) no 0_1 0_0 0_0 0_0
C(20) C(6) C(7) C(32) 3.2(6) no 0_1 0_0 0_0 0_0
C(8) C(6) C(20) C(3) -87.9(5) no 0_1 0_0 0_0 0_0
C(8) C(6) C(20) C(18) 93.9(5) no 0_1 0_0 0_0 0_0
C(20) C(6) C(8) C(10) 175.1(4) no 0_1 0_0 0_0 0_0
C(20) C(6) C(8) C(33) -2.7(6) no 0_1 0_0 0_0 0_0
C(6) C(7) C(30) C(13) -0.3(6) no 0_1 0_0 0_0 0_0
C(32) C(7) C(30) C(13) -178.4(4) no 0_1 0_0 0_0 0_0
C(6) C(8) C(10) C(13) -0.2(5) no 0_1 0_0 0_0 0_0
C(33) C(8) C(10) C(13) 177.7(4) no 0_1 0_0 0_0 0_0
C(2) C(9) C(27) C(24) 1.7(6) no 0_1 0_0 0_0 0_0
C(2) C(9) C(57) C(17) 2.0(6) no 0_1 0_0 0_0 0_0
C(27) C(9) C(57) C(17) -174.9(4) no 0_1 0_0 0_0 0_0
C(57) C(9) C(27) C(24) 178.5(4) no 0_1 0_0 0_0 0_0
C(8) C(10) C(13) C(29) -179.5(4) no 0_1 0_0 0_0 0_0
C(8) C(10) C(13) C(30) 1.0(6) no 0_1 0_0 0_0 0_0
C(16) C(11) C(17) C(19) -171.9(4) no 0_1 0_0 0_0 0_0
C(16) C(11) C(17) C(57) 3.0(6) no 0_1 0_0 0_0 0_0
C(17) C(11) C(16) C(2) -2.0(6) no 0_1 0_0 0_0 0_0
C(17) C(11) C(16) C(4) 176.4(4) no 0_1 0_0 0_0 0_0
C(16) C(11) C(25) O(1) 65.0(5) no 0_1 0_0 0_0 0_0
C(16) C(11) C(25) O(2) -115.4(4) no 0_1 0_0 0_0 0_0
C(25) C(11) C(16) C(2) 179.0(4) no 0_1 0_0 0_0 0_0
C(25) C(11) C(16) C(4) -2.6(6) no 0_1 0_0 0_0 0_0
C(17) C(11) C(25) O(1) -114.0(4) no 0_1 0_0 0_0 0_0
C(17) C(11) C(25) O(2) 65.6(5) no 0_1 0_0 0_0 0_0
C(25) C(11) C(17) C(19) 7.2(6) no 0_1 0_0 0_0 0_0
C(25) C(11) C(17) C(57) -178.0(4) no 0_1 0_0 0_0 0_0
C(1) C(12) C(34) C(23) -1.0(7) no 0_1 0_0 0_0 0_0
C(10) C(13) C(29) C(41) 144.3(4) no 0_1 0_0 0_0 0_0
C(10) C(13) C(29) C(47) 23.4(6) no 0_1 0_0 0_0 0_0
C(10) C(13) C(29) C(48) -97.1(5) no 0_1 0_0 0_0 0_0
C(10) C(13) C(30) C(7) -0.7(6) no 0_1 0_0 0_0 0_0
C(29) C(13) C(30) C(7) 179.7(4) no 0_1 0_0 0_0 0_0
C(30) C(13) C(29) C(41) -36.2(5) no 0_1 0_0 0_0 0_0
C(30) C(13) C(29) C(47) -157.1(4) no 0_1 0_0 0_0 0_0
C(30) C(13) C(29) C(48) 82.4(5) no 0_1 0_0 0_0 0_0
C(1) C(14) C(31) C(23) -0.3(5) no 0_1 0_0 0_0 0_0
C(3) C(14) C(31) C(23) -178.1(4) no 0_1 0_0 0_0 0_0
C(2) C(15) C(21) C(24) 0.1(5) no 0_1 0_0 0_0 0_0
C(11) C(17) C(19) C(22) 87.7(5) no 0_1 0_0 0_0 0_0
C(11) C(17) C(19) C(35) -96.2(5) no 0_1 0_0 0_0 0_0
C(11) C(17) C(57) C(9) -3.0(6) no 0_1 0_0 0_0 0_0
C(19) C(17) C(57) C(9) 172.0(4) no 0_1 0_0 0_0 0_0
C(57) C(17) C(19) C(22) -87.1(5) no 0_1 0_0 0_0 0_0
C(57) C(17) C(19) C(35) 89.0(5) no 0_1 0_0 0_0 0_0
C(4) C(18) C(20) C(3) -0.8(5) no 0_1 0_0 0_0 0_0
C(4) C(18) C(20) C(6) 177.4(3) no 0_1 0_0 0_0 0_0
C(5) C(18) C(20) C(3) 179.6(4) no 0_1 0_0 0_0 0_0
C(5) C(18) C(20) C(6) -2.1(5) no 0_1 0_0 0_0 0_0
C(17) C(19) C(22) C(36) -1.8(7) no 0_1 0_0 0_0 0_0
C(17) C(19) C(22) C(38) 175.8(4) no 0_1 0_0 0_0 0_0
C(17) C(19) C(35) C(42) 2.4(7) no 0_1 0_0 0_0 0_0
C(17) C(19) C(35) C(43) -176.5(4) no 0_1 0_0 0_0 0_0
C(22) C(19) C(35) C(42) 178.5(5) no 0_1 0_0 0_0 0_0
C(22) C(19) C(35) C(43) -0.5(7) no 0_1 0_0 0_0 0_0
C(35) C(19) C(22) C(36) -178.0(5) no 0_1 0_0 0_0 0_0
C(35) C(19) C(22) C(38) -0.4(7) no 0_1 0_0 0_0 0_0
C(15) C(21) C(24) C(27) -0.6(7) no 0_1 0_0 0_0 0_0
C(19) C(22) C(38) C(46) 1.6(8) no 0_1 0_0 0_0 0_0
C(36) C(22) C(38) C(46) 179.2(5) no 0_1 0_0 0_0 0_0
C(31) C(23) C(34) C(12) 1.7(7) no 0_1 0_0 0_0 0_0
C(34) C(23) C(31) C(14) -1.1(7) no 0_1 0_0 0_0 0_0
C(21) C(24) C(27) C(9) -0.3(5) no 0_1 0_0 0_0 0_0
N(1) C(26) C(39) C(28) -0.0(5) no 0_1 0_0 0_0 0_0
N(2) C(28) C(39) C(26) -177.5(4) no 0_1 0_0 0_0 0_0
N(2) C(28) C(40) C(37) 177.4(5) no 0_1 0_0 0_0 0_0
C(39) C(28) C(40) C(37) -0.9(7) no 0_1 0_0 0_0 0_0
C(40) C(28) C(39) C(26) 0.8(6) no 0_1 0_0 0_0 0_0
C(19) C(35) C(43) C(46) 0.2(6) no 0_1 0_0 0_0 0_0
C(42) C(35) C(43) C(46) -178.7(5) no 0_1 0_0 0_0 0_0
N(1) C(37) C(40) C(28) 0.4(8) no 0_1 0_0 0_0 0_0
C(22) C(38) C(46) C(43) -1.8(9) no 0_1 0_0 0_0 0_0
C(22) C(38) C(46) C(51) 179.4(6) no 0_1 0_0 0_0 0_0
C(35) C(43) C(46) C(38) 0.9(8) no 0_1 0_0 0_0 0_0
C(35) C(43) C(46) C(51) 179.7(6) no 0_1 0_0 0_0 0_0
N(2) C(44) C(52) C(45) -31.5(6) no 0_1 0_0 0_0 0_0
C(50) C(45) C(52) C(44) 39.9(6) no 0_1 0_0 0_0 0_0
C(52) C(45) C(50) N(2) -32.6(7) no 0_1 0_0 0_0 0_0
C(38) C(46) C(51) C(53) 110.9(8) no 0_1 0_0 0_0 0_0
C(38) C(46) C(51) C(55) -11.9(12) no 0_1 0_0 0_0 0_0
C(38) C(46) C(51) C(56) -128.3(8) no 0_1 0_0 0_0 0_0
C(43) C(46) C(51) C(53) -67.8(9) no 0_1 0_0 0_0 0_0
C(43) C(46) C(51) C(55) 169.4(10) no 0_1 0_0 0_0 0_0
C(43) C(46) C(51) C(56) 52.9(9) no 0_1 0_0 0_0 0_0
